data_1545001
loop_
_publ_author_name
'Qiao, Yuben'
'Xu, Qianqian'
'Hu, Zhengxi'
'Li, Xiao-Nian'
'Xiang, Ming'
'Liu, Junjun'
'Huang, Jinfeng'
'Zhu, Hucheng'
'Wang, Jianping'
'Luo, Zengwei'
'Xue, Yongbo'
'Zhang, Yonghui'

_publ_section_title
;
 Diterpenoids of the Cassane Type from Caesalpinia decapetala.
;
_journal_issue 12
_journal_name_full 'Journal of natural products'
_journal_page_first 3134
_journal_page_last 3142
_journal_paper_doi 10.1021/acs.jnatprod.6b00910
_journal_volume 79
_journal_year 2016
_chemical_absolute_configuration ad
_chemical_formula_moiety 'C23 H30 O6'
_chemical_formula_sum 'C23 H30 O6'
_chemical_formula_weight 402.47
_space_group_crystal_system monoclinic
_space_group_IT_number 4
_space_group_name_Hall 'P 2yb'
_space_group_name_H-M_alt 'P 1 21 1'
_symmetry_space_group_name_Hall 'P 2yb'
_symmetry_space_group_name_H-M 'P 1 21 1'
_atom_sites_solution_hydrogens geom
_atom_sites_solution_primary direct
_atom_sites_solution_secondary difmap
_audit_creation_method SHELXL-2014/7
_cell_angle_alpha 90
_cell_angle_beta 100.323(2)
_cell_angle_gamma 90
_cell_formula_units_Z 4
_cell_length_a 8.4070(4)
_cell_length_b 23.1784(13)
_cell_length_c 11.0659(6)
_cell_measurement_reflns_used 9580
_cell_measurement_temperature 100(2)
_cell_measurement_theta_max 70.04
_cell_measurement_theta_min 5.68
_cell_volume 2121.41(19)
_computing_cell_refinement 'Bruker SAINT'
_computing_data_collection 'Bruker APEX2'
_computing_data_reduction 'Bruker SAINT'
_computing_molecular_graphics 'Bruker SHELXTL'
_computing_publication_material 'Bruker SHELXTL'
_computing_structure_refinement 'SHELXL-2014 (Sheldrick 2014)'
_computing_structure_solution 'SHELXS-97 (Sheldrick 2008)'
_diffrn_ambient_temperature 100(2)
_diffrn_measured_fraction_theta_full 0.977
_diffrn_measured_fraction_theta_max 0.949
_diffrn_measurement_device_type 'Bruker APEX-II CCD'
_diffrn_measurement_method '\f and \w scans'
_diffrn_radiation_type CuK\a
_diffrn_radiation_wavelength 1.54178
_diffrn_reflns_av_R_equivalents 0.0373
_diffrn_reflns_av_unetI/netI 0.0405
_diffrn_reflns_Laue_measured_fraction_full 0.977
_diffrn_reflns_Laue_measured_fraction_max 0.949
_diffrn_reflns_limit_h_max 10
_diffrn_reflns_limit_h_min -10
_diffrn_reflns_limit_k_max 24
_diffrn_reflns_limit_k_min -27
_diffrn_reflns_limit_l_max 13
_diffrn_reflns_limit_l_min -12
_diffrn_reflns_number 21866
_diffrn_reflns_point_group_measured_fraction_full 0.824
_diffrn_reflns_point_group_measured_fraction_max 0.795
_diffrn_reflns_theta_full 67.679
_diffrn_reflns_theta_max 70.305
_diffrn_reflns_theta_min 4.487
_diffrn_source 'fine-focus sealed tube'
_exptl_absorpt_coefficient_mu 0.738
_exptl_absorpt_correction_type multi-scan
_exptl_absorpt_process_details sadabs
_exptl_crystal_colour colourless
_exptl_crystal_density_diffrn 1.260
_exptl_crystal_description block
_exptl_crystal_F_000 864
_exptl_crystal_size_max 0.500
_exptl_crystal_size_mid 0.400
_exptl_crystal_size_min 0.200
_exptl_transmission_factor_max 0.7533
_exptl_transmission_factor_min 0.6363
_refine_diff_density_max 0.850
_refine_diff_density_min -0.368
_refine_diff_density_rms 0.060
_refine_ls_abs_structure_details
;
 Flack x determined using 2293 quotients [(I+)-(I-)]/[(I+)+(I-)]
 (Parsons, Flack and Wagner, Acta Cryst. B69 (2013) 249-259).
;
_refine_ls_abs_structure_Flack 0.02(9)
_refine_ls_extinction_method none
_refine_ls_goodness_of_fit_ref 1.075
_refine_ls_hydrogen_treatment constr
_refine_ls_matrix_type full
_refine_ls_number_parameters 531
_refine_ls_number_reflns 6446
_refine_ls_number_restraints 1
_refine_ls_restrained_S_all 1.075
_refine_ls_R_factor_all 0.0553
_refine_ls_R_factor_gt 0.0545
_refine_ls_shift/su_max 0.000
_refine_ls_shift/su_mean 0.000
_refine_ls_structure_factor_coef Fsqd
_refine_ls_weighting_details 'w=1/[\s^2^(Fo^2^)+(0.0720P)^2^+1.1975P] where P=(Fo^2^+2Fc^2^)/3'
_refine_ls_weighting_scheme calc
_refine_ls_wR_factor_gt 0.1412
_refine_ls_wR_factor_ref 0.1422
_reflns_Friedel_coverage 0.631
_reflns_Friedel_fraction_full 0.662
_reflns_Friedel_fraction_max 0.632
_reflns_number_gt 6309
_reflns_number_total 6446
_reflns_threshold_expression 'I > 2\s(I)'
_cod_data_source_file np6b00910_si_003.cif
_cod_data_source_block cu_zyh_1311_0m
_cod_database_code 1545001
_shelx_shelxl_version_number 2014/7
_shelx_space_group_comment
;
The symmetry employed for this shelxl refinement is uniquely defined
by the following loop, which should always be used as a source of
symmetry information in preference to the above space-group names.
They are only intended as comments.
;
_shelx_estimated_absorpt_t_min 0.709
_shelx_estimated_absorpt_t_max 0.867

loop_
_space_group_symop_operation_xyz
'x, y, z'
'-x, y+1/2, -z'

loop_
_atom_site_label
_atom_site_type_symbol
_atom_site_fract_x
_atom_site_fract_y
_atom_site_fract_z
_atom_site_U_iso_or_equiv
_atom_site_adp_type
_atom_site_occupancy
_atom_site_site_symmetry_order
_atom_site_calc_flag
_atom_site_refinement_flags_posn
_atom_site_refinement_flags_adp
O12 O 0.1738(7) 1.0340(2) 0.1640(4) 0.0908(17) Uani 1 1 d . .
O3 O 0.7175(4) 0.7172(2) 0.4353(3) 0.0741(14) Uani 1 1 d . .
O21 O 0.9188(5) 0.73468(16) 0.5895(3) 0.0607(10) Uani 1 1 d . .
O18 O 0.3625(6) 0.66939(18) 0.5429(4) 0.0699(11) Uani 1 1 d . .
O23 O 0.5036(4) 0.73807(16) 0.6614(3) 0.0492(8) Uani 1 1 d . .
O11 O 0.2862(4) 0.9064(2) 0.1773(3) 0.0650(11) Uani 1 1 d . .
O3' O 0.4887(3) 1.04548(13) 0.9220(3) 0.0400(7) Uani 1 1 d . .
O11' O 0.6783(3) 0.79623(12) 1.0557(2) 0.0293(6) Uani 1 1 d . .
O12' O 0.9452(3) 0.70906(12) 1.1862(2) 0.0345(6) Uani 1 1 d . .
O23' O 0.5443(4) 1.00509(14) 0.6269(3) 0.0438(7) Uani 1 1 d . .
O18' O 0.7692(4) 1.03865(13) 0.7442(3) 0.0431(7) Uani 1 1 d . .
O21' O 0.6138(4) 1.10863(14) 1.0607(3) 0.0475(8) Uani 1 1 d . .
C16 C 0.0453(13) 1.0672(4) 0.1709(7) 0.105(3) Uani 1 1 d . .
H16 H 0.0120 1.0988 0.1176 0.126 Uiso 1 1 calc R U
C12 C 0.1759(7) 0.9930(3) 0.2527(4) 0.0645(17) Uani 1 1 d . .
C11 C 0.3058(6) 0.9505(3) 0.2725(4) 0.0598(15) Uani 1 1 d . .
H11 H 0.4127 0.9701 0.2775 0.072 Uiso 1 1 calc R U
C9 C 0.3011(5) 0.9172(2) 0.3908(3) 0.0393(10) Uani 1 1 d . .
H9 H 0.3601 0.9385 0.4639 0.047 Uiso 1 1 calc R U
C10 C 0.3909(5) 0.8611(2) 0.3681(3) 0.0427(11) Uani 1 1 d . .
C1 C 0.5737(5) 0.8718(3) 0.3821(4) 0.0539(14) Uani 1 1 d . .
H1A H 0.5937 0.9002 0.3198 0.065 Uiso 1 1 calc R U
H1B H 0.6141 0.8884 0.4643 0.065 Uiso 1 1 calc R U
C2 C 0.6677(5) 0.8164(3) 0.3671(4) 0.0603(17) Uani 1 1 d . .
H2A H 0.6349 0.8016 0.2823 0.072 Uiso 1 1 calc R U
H2B H 0.7848 0.8251 0.3801 0.072 Uiso 1 1 calc R U
C3 C 0.6368(5) 0.7706(3) 0.4572(4) 0.0515(13) Uani 1 1 d . .
H3 H 0.6794 0.7843 0.5426 0.062 Uiso 1 1 calc R U
C21 C 0.8557(5) 0.7051(2) 0.5084(3) 0.0381(9) Uani 1 1 d . .
C22 C 0.9246(7) 0.6497(2) 0.4730(5) 0.0559(13) Uani 1 1 d . .
H22A H 1.0429 0.6513 0.4931 0.084 Uiso 1 1 calc R U
H22B H 0.8908 0.6435 0.3845 0.084 Uiso 1 1 calc R U
H22C H 0.8854 0.6179 0.5180 0.084 Uiso 1 1 calc R U
C5 C 0.3659(4) 0.8137(2) 0.4605(3) 0.0369(9) Uani 1 1 d . .
H5 H 0.4185 0.8290 0.5424 0.044 Uiso 1 1 calc R U
C4 C 0.4561(5) 0.7559(2) 0.4459(4) 0.0471(12) Uani 1 1 d . .
C18 C 0.4371(6) 0.7156(2) 0.5529(4) 0.0510(12) Uani 1 1 d . .
C23 C 0.4953(8) 0.7010(2) 0.7665(5) 0.0609(14) Uani 1 1 d . .
H23A H 0.3822 0.6910 0.7676 0.091 Uiso 1 1 calc R U
H23B H 0.5408 0.7213 0.8425 0.091 Uiso 1 1 calc R U
H23C H 0.5572 0.6656 0.7602 0.091 Uiso 1 1 calc R U
C19 C 0.3920(6) 0.7234(3) 0.3261(4) 0.0586(15) Uani 1 1 d . .
H19A H 0.4171 0.7454 0.2562 0.088 Uiso 1 1 calc R U
H19B H 0.2746 0.7187 0.3171 0.088 Uiso 1 1 calc R U
H19C H 0.4433 0.6853 0.3285 0.088 Uiso 1 1 calc R U
C6 C 0.1891(4) 0.8043(2) 0.4718(4) 0.0377(9) Uani 1 1 d . .
H6A H 0.1279 0.7892 0.3933 0.045 Uiso 1 1 calc R U
H6B H 0.1823 0.7756 0.5369 0.045 Uiso 1 1 calc R U
C7 C 0.1164(4) 0.86089(19) 0.5030(4) 0.0340(9) Uani 1 1 d . .
H7A H 0.1764 0.8753 0.5825 0.041 Uiso 1 1 calc R U
H7B H 0.0025 0.8547 0.5117 0.041 Uiso 1 1 calc R U
C8 C 0.1234(4) 0.9058(2) 0.4031(3) 0.0380(9) Uani 1 1 d . .
H8 H 0.0704 0.8878 0.3240 0.046 Uiso 1 1 calc R U
C20 C 0.3208(6) 0.8510(3) 0.2307(4) 0.0529(13) Uani 1 1 d . .
H20A H 0.4003 0.8305 0.1902 0.063 Uiso 1 1 calc R U
H20B H 0.2211 0.8275 0.2218 0.063 Uiso 1 1 calc R U
C15 C -0.0314(9) 1.0507(3) 0.2625(6) 0.078(2) Uani 1 1 d . .
H15 H -0.1231 1.0683 0.2862 0.094 Uiso 1 1 calc R U
C13 C 0.0542(6) 1.0015(3) 0.3158(5) 0.0582(14) Uani 1 1 d . .
C14 C 0.0289(5) 0.9613(2) 0.4170(4) 0.0452(10) Uani 1 1 d . .
H14 H -0.0885 0.9511 0.4033 0.054 Uiso 1 1 calc R U
C17 C 0.0711(5) 0.9898(2) 0.5433(4) 0.0453(10) Uani 1 1 d . .
H17A H 0.1858 1.0004 0.5593 0.068 Uiso 1 1 calc R U
H17B H 0.0494 0.9627 0.6065 0.068 Uiso 1 1 calc R U
H17C H 0.0050 1.0245 0.5450 0.068 Uiso 1 1 calc R U
C15' C 1.1025(5) 0.67691(18) 1.0576(4) 0.0374(9) Uani 1 1 d . .
H15' H 1.1745 0.6535 1.0219 0.045 Uiso 1 1 calc R U
C13' C 1.0335(4) 0.73116(16) 1.0112(3) 0.0285(8) Uani 1 1 d . .
C12' C 0.9393(4) 0.74859(16) 1.0915(3) 0.0277(7) Uani 1 1 d . .
C11' C 0.8514(4) 0.80348(16) 1.0914(3) 0.0257(7) Uani 1 1 d . .
H11' H 0.8768 0.8216 1.1746 0.031 Uiso 1 1 calc R U
C9' C 0.8981(4) 0.84455(15) 0.9961(3) 0.0211(7) Uani 1 1 d . .
H9' H 1.0002 0.8657 1.0296 0.025 Uiso 1 1 calc R U
C10' C 0.7519(4) 0.88600(15) 0.9749(3) 0.0214(7) Uani 1 1 d . .
C1' C 0.7598(4) 0.92803(16) 1.0841(3) 0.0233(7) Uani 1 1 d . .
H1'1 H 0.7552 0.9056 1.1596 0.028 Uiso 1 1 calc R U
H1'2 H 0.8645 0.9487 1.0965 0.028 Uiso 1 1 calc R U
C2' C 0.6219(4) 0.97230(17) 1.0647(3) 0.0294(8) Uani 1 1 d . .
H2'1 H 0.5169 0.9522 1.0588 0.035 Uiso 1 1 calc R U
H2'2 H 0.6343 0.9990 1.1356 0.035 Uiso 1 1 calc R U
C3' C 0.6246(4) 1.00599(17) 0.9482(3) 0.0290(8) Uani 1 1 d . .
H3' H 0.7272 1.0287 0.9583 0.035 Uiso 1 1 calc R U
C21' C 0.5018(5) 1.0958(2) 0.9830(4) 0.0449(11) Uani 1 1 d . .
C22' C 0.3555(7) 1.1335(3) 0.9369(6) 0.0705(17) Uani 1 1 d . .
H22D H 0.2677 1.1234 0.9806 0.106 Uiso 1 1 calc R U
H22E H 0.3199 1.1272 0.8486 0.106 Uiso 1 1 calc R U
H22F H 0.3846 1.1741 0.9517 0.106 Uiso 1 1 calc R U
C20' C 0.6136(4) 0.84311(16) 0.9748(3) 0.0252(7) Uani 1 1 d . .
H20C H 0.5224 0.8619 1.0050 0.030 Uiso 1 1 calc R U
H20D H 0.5743 0.8285 0.8907 0.030 Uiso 1 1 calc R U
C16' C 1.0459(5) 0.66585(18) 1.1606(4) 0.0383(9) Uani 1 1 d . .
H16' H 1.0719 0.6324 1.2098 0.046 Uiso 1 1 calc R U
C14' C 1.0523(4) 0.76602(16) 0.9008(3) 0.0271(7) Uani 1 1 d . .
H14' H 1.0376 0.7394 0.8285 0.033 Uiso 1 1 calc R U
C8' C 0.9147(4) 0.81071(15) 0.8784(3) 0.0234(7) Uani 1 1 d . .
H8' H 0.8122 0.7883 0.8546 0.028 Uiso 1 1 calc R U
C7' C 0.9239(4) 0.85153(17) 0.7723(3) 0.0279(8) Uani 1 1 d . .
H7'1 H 0.9362 0.8290 0.6985 0.033 Uiso 1 1 calc R U
H7'2 H 1.0193 0.8770 0.7938 0.033 Uiso 1 1 calc R U
C6' C 0.7712(4) 0.88791(16) 0.7448(3) 0.0278(7) Uani 1 1 d . .
H6'1 H 0.6760 0.8625 0.7212 0.033 Uiso 1 1 calc R U
H6'2 H 0.7773 0.9141 0.6751 0.033 Uiso 1 1 calc R U
C5' C 0.7519(4) 0.92345(15) 0.8582(3) 0.0237(7) Uani 1 1 d . .
H5' H 0.8529 0.9470 0.8773 0.028 Uiso 1 1 calc R U
C4' C 0.6120(4) 0.96859(16) 0.8329(3) 0.0271(7) Uani 1 1 d . .
C18' C 0.6524(5) 1.00786(17) 0.7319(3) 0.0339(8) Uani 1 1 d . .
C23' C 0.5772(8) 1.0426(3) 0.5291(5) 0.0645(15) Uani 1 1 d . .
H23D H 0.5819 1.0828 0.5574 0.097 Uiso 1 1 calc R U
H23E H 0.4908 1.0385 0.4573 0.097 Uiso 1 1 calc R U
H23F H 0.6809 1.0320 0.5067 0.097 Uiso 1 1 calc R U
C19' C 0.4447(4) 0.94031(18) 0.7967(4) 0.0333(8) Uani 1 1 d . .
H19D H 0.3638 0.9701 0.7680 0.050 Uiso 1 1 calc R U
H19E H 0.4161 0.9206 0.8682 0.050 Uiso 1 1 calc R U
H19F H 0.4475 0.9123 0.7308 0.050 Uiso 1 1 calc R U
C17' C 1.2217(4) 0.79264(18) 0.9141(4) 0.0323(8) Uani 1 1 d . .
H17D H 1.2285 0.8266 0.9676 0.048 Uiso 1 1 calc R U
H17E H 1.2422 0.8041 0.8331 0.048 Uiso 1 1 calc R U
H17F H 1.3027 0.7642 0.9502 0.048 Uiso 1 1 calc R U

loop_
_atom_site_aniso_label
_atom_site_aniso_U_11
_atom_site_aniso_U_22
_atom_site_aniso_U_33
_atom_site_aniso_U_23
_atom_site_aniso_U_13
_atom_site_aniso_U_12
O12 0.118(4) 0.091(4) 0.051(2) 0.046(2) -0.019(2) -0.033(3)
O3 0.0495(18) 0.122(4) 0.0473(19) -0.050(2) -0.0015(14) 0.024(2)
O21 0.076(2) 0.043(2) 0.0521(19) -0.0128(16) -0.0196(17) 0.0060(17)
O18 0.095(3) 0.049(2) 0.066(2) -0.0196(19) 0.014(2) 0.006(2)
O23 0.0562(17) 0.065(2) 0.0287(14) -0.0063(14) 0.0144(13) -0.0017(16)
O11 0.068(2) 0.107(3) 0.0172(13) 0.0103(17) 0.0002(13) -0.031(2)
O3' 0.0325(13) 0.0388(16) 0.0462(16) -0.0104(13) 0.0001(11) 0.0132(12)
O11' 0.0230(11) 0.0334(15) 0.0321(13) 0.0055(11) 0.0062(9) -0.0067(10)
O12' 0.0344(13) 0.0298(14) 0.0368(14) 0.0088(11) -0.0006(10) -0.0068(11)
O23' 0.0612(18) 0.0351(16) 0.0314(14) 0.0082(12) -0.0022(13) -0.0011(14)
O18' 0.0558(17) 0.0335(17) 0.0395(15) 0.0054(12) 0.0074(13) -0.0071(14)
O21' 0.0412(15) 0.0415(18) 0.060(2) -0.0183(15) 0.0099(15) 0.0095(13)
C16 0.148(8) 0.076(5) 0.070(4) 0.047(4) -0.039(5) -0.032(5)
C12 0.074(3) 0.075(4) 0.035(2) 0.030(2) -0.014(2) -0.031(3)
C11 0.059(3) 0.086(4) 0.031(2) 0.017(2) -0.001(2) -0.035(3)
C9 0.0315(18) 0.064(3) 0.0212(17) 0.0095(18) 0.0007(14) -0.0182(18)
C10 0.0258(17) 0.085(4) 0.0178(17) -0.0007(19) 0.0060(14) -0.0199(19)
C1 0.031(2) 0.112(5) 0.0197(18) -0.002(2) 0.0060(15) -0.024(2)
C2 0.0255(18) 0.131(5) 0.027(2) -0.024(3) 0.0114(15) -0.015(2)
C3 0.036(2) 0.092(4) 0.0267(19) -0.025(2) 0.0070(16) 0.003(2)
C21 0.045(2) 0.047(3) 0.0263(19) -0.0012(17) 0.0158(16) -0.0130(19)
C22 0.065(3) 0.057(3) 0.050(3) -0.016(2) 0.023(2) -0.006(2)
C5 0.0327(18) 0.061(3) 0.0185(16) -0.0042(17) 0.0073(13) -0.0068(18)
C4 0.038(2) 0.077(4) 0.0273(19) -0.018(2) 0.0096(16) -0.002(2)
C18 0.053(3) 0.061(3) 0.041(2) -0.013(2) 0.012(2) 0.015(2)
C23 0.095(4) 0.050(3) 0.042(3) 0.003(2) 0.026(3) 0.017(3)
C19 0.048(2) 0.092(4) 0.035(2) -0.029(3) 0.0063(19) -0.005(3)
C6 0.0328(18) 0.049(3) 0.0333(19) -0.0017(18) 0.0116(15) -0.0117(18)
C7 0.0247(16) 0.046(2) 0.0319(19) 0.0010(17) 0.0077(14) -0.0097(15)
C8 0.0272(18) 0.056(3) 0.0282(18) 0.0060(18) -0.0026(14) -0.0149(17)
C20 0.044(2) 0.096(4) 0.0178(18) 0.004(2) 0.0034(16) -0.018(2)
C15 0.091(4) 0.064(4) 0.064(4) 0.023(3) -0.032(3) -0.014(3)
C13 0.058(3) 0.062(3) 0.043(2) 0.022(2) -0.024(2) -0.016(2)
C14 0.0324(19) 0.055(3) 0.044(2) 0.011(2) -0.0068(16) -0.0118(19)
C17 0.042(2) 0.045(3) 0.045(2) 0.012(2) -0.0005(18) -0.0045(19)
C15' 0.0338(18) 0.025(2) 0.048(2) -0.0034(17) -0.0068(16) -0.0002(15)
C13' 0.0255(16) 0.0249(19) 0.0338(19) -0.0029(15) 0.0015(14) -0.0040(13)
C12' 0.0279(16) 0.0265(19) 0.0267(17) 0.0044(14) -0.0003(13) -0.0092(14)
C11' 0.0237(15) 0.030(2) 0.0247(16) 0.0003(14) 0.0065(12) -0.0068(14)
C9' 0.0213(14) 0.0226(17) 0.0200(15) -0.0022(13) 0.0052(12) -0.0034(13)
C10' 0.0186(14) 0.0248(18) 0.0214(16) -0.0040(13) 0.0055(12) -0.0018(12)
C1' 0.0241(15) 0.0265(18) 0.0201(15) -0.0039(13) 0.0059(12) -0.0033(13)
C2' 0.0231(15) 0.037(2) 0.0297(18) -0.0085(15) 0.0077(13) 0.0021(14)
C3' 0.0257(15) 0.029(2) 0.0320(18) -0.0081(15) 0.0032(13) 0.0058(14)
C21' 0.041(2) 0.041(3) 0.054(3) -0.013(2) 0.012(2) 0.0119(18)
C22' 0.062(3) 0.064(4) 0.080(4) -0.015(3) -0.001(3) 0.040(3)
C20' 0.0225(15) 0.0284(19) 0.0250(17) 0.0003(14) 0.0050(12) -0.0031(14)
C16' 0.0364(19) 0.025(2) 0.048(2) 0.0070(17) -0.0065(17) -0.0035(16)
C14' 0.0269(16) 0.0257(19) 0.0300(17) -0.0079(14) 0.0084(13) -0.0017(14)
C8' 0.0251(15) 0.0246(18) 0.0222(16) -0.0052(13) 0.0086(12) -0.0036(13)
C7' 0.0335(17) 0.030(2) 0.0227(17) -0.0047(14) 0.0122(13) -0.0026(14)
C6' 0.0392(18) 0.0261(19) 0.0194(16) -0.0026(13) 0.0088(14) -0.0024(15)
C5' 0.0266(16) 0.0247(18) 0.0199(16) -0.0045(13) 0.0049(12) -0.0024(13)
C4' 0.0293(16) 0.0249(19) 0.0266(17) -0.0022(14) 0.0036(13) 0.0023(14)
C18' 0.045(2) 0.025(2) 0.0309(19) -0.0022(16) 0.0031(16) 0.0020(17)
C23' 0.098(4) 0.048(3) 0.041(3) 0.021(2) -0.003(3) -0.008(3)
C19' 0.0311(17) 0.034(2) 0.0315(18) -0.0022(16) -0.0023(14) 0.0008(15)
C17' 0.0266(16) 0.036(2) 0.0360(19) -0.0092(16) 0.0105(14) -0.0005(15)

loop_
_atom_type_symbol
_atom_type_description
_atom_type_scat_dispersion_real
_atom_type_scat_dispersion_imag
_atom_type_scat_source
C C 0.0181 0.0091 'International Tables Vol C Tables 4.2.6.8 and 6.1.1.4'
H H 0.0000 0.0000 'International Tables Vol C Tables 4.2.6.8 and 6.1.1.4'
O O 0.0492 0.0322 'International Tables Vol C Tables 4.2.6.8 and 6.1.1.4'

loop_
_geom_angle_atom_site_label_1
_geom_angle_atom_site_label_2
_geom_angle_atom_site_label_3
_geom_angle
C16 O12 C12 105.4(6)
C21 O3 C3 117.6(4)
C18 O23 C23 114.6(4)
C20 O11 C11 110.2(3)
C21' O3' C3' 117.2(3)
C11' O11' C20' 109.2(2)
C16' O12' C12' 105.4(3)
C18' O23' C23' 115.2(4)
O12 C16 C15 112.2(6)
O12 C16 H16 123.9
C15 C16 H16 123.9
C13 C12 O12 110.9(6)
C13 C12 C11 129.6(4)
O12 C12 C11 119.4(6)
O11 C11 C12 112.4(4)
O11 C11 C9 104.4(4)
C12 C11 C9 109.6(4)
O11 C11 H11 110.1
C12 C11 H11 110.1
C9 C11 H11 110.1
C11 C9 C10 101.3(4)
C11 C9 C8 109.6(3)
C10 C9 C8 112.2(4)
C11 C9 H9 111.1
C10 C9 H9 111.1
C8 C9 H9 111.1
C1 C10 C5 107.5(4)
C1 C10 C20 108.8(3)
C5 C10 C20 118.0(4)
C1 C10 C9 111.0(4)
C5 C10 C9 111.3(3)
C20 C10 C9 100.2(4)
C2 C1 C10 112.4(5)
C2 C1 H1A 109.1
C10 C1 H1A 109.1
C2 C1 H1B 109.1
C10 C1 H1B 109.1
H1A C1 H1B 107.9
C3 C2 C1 111.3(3)
C3 C2 H2A 109.4
C1 C2 H2A 109.4
C3 C2 H2B 109.4
C1 C2 H2B 109.4
H2A C2 H2B 108.0
O3 C3 C2 110.4(4)
O3 C3 C4 106.3(4)
C2 C3 C4 112.7(4)
O3 C3 H3 109.2
C2 C3 H3 109.2
C4 C3 H3 109.2
O21 C21 O3 124.7(5)
O21 C21 C22 124.0(5)
O3 C21 C22 111.2(4)
C21 C22 H22A 109.5
C21 C22 H22B 109.5
H22A C22 H22B 109.5
C21 C22 H22C 109.5
H22A C22 H22C 109.5
H22B C22 H22C 109.5
C6 C5 C10 113.9(3)
C6 C5 C4 112.6(4)
C10 C5 C4 114.6(3)
C6 C5 H5 104.8
C10 C5 H5 104.8
C4 C5 H5 104.8
C19 C4 C18 107.3(5)
C19 C4 C3 111.6(3)
C18 C4 C3 108.0(4)
C19 C4 C5 114.1(4)
C18 C4 C5 108.7(3)
C3 C4 C5 106.9(4)
O18 C18 O23 122.8(5)
O18 C18 C4 125.3(4)
O23 C18 C4 111.8(5)
O23 C23 H23A 109.5
O23 C23 H23B 109.5
H23A C23 H23B 109.5
O23 C23 H23C 109.5
H23A C23 H23C 109.5
H23B C23 H23C 109.5
C4 C19 H19A 109.5
C4 C19 H19B 109.5
H19A C19 H19B 109.5
C4 C19 H19C 109.5
H19A C19 H19C 109.5
H19B C19 H19C 109.5
C7 C6 C5 109.5(3)
C7 C6 H6A 109.8
C5 C6 H6A 109.8
C7 C6 H6B 109.8
C5 C6 H6B 109.8
H6A C6 H6B 108.2
C6 C7 C8 110.9(3)
C6 C7 H7A 109.5
C8 C7 H7A 109.5
C6 C7 H7B 109.5
C8 C7 H7B 109.5
H7A C7 H7B 108.0
C7 C8 C14 114.3(3)
C7 C8 C9 110.1(3)
C14 C8 C9 113.0(4)
C7 C8 H8 106.3
C14 C8 H8 106.3
C9 C8 H8 106.3
O11 C20 C10 106.6(4)
O11 C20 H20A 110.4
C10 C20 H20A 110.4
O11 C20 H20B 110.4
C10 C20 H20B 110.4
H20A C20 H20B 108.6
C16 C15 C13 105.4(8)
C16 C15 H15 127.3
C13 C15 H15 127.3
C12 C13 C15 106.1(5)
C12 C13 C14 121.1(5)
C15 C13 C14 132.8(6)
C13 C14 C17 111.9(4)
C13 C14 C8 107.5(4)
C17 C14 C8 114.5(3)
C13 C14 H14 107.6
C17 C14 H14 107.6
C8 C14 H14 107.6
C14 C17 H17A 109.5
C14 C17 H17B 109.5
H17A C17 H17B 109.5
C14 C17 H17C 109.5
H17A C17 H17C 109.5
H17B C17 H17C 109.5
C16' C15' C13' 106.8(4)
C16' C15' H15' 126.6
C13' C15' H15' 126.6
C12' C13' C15' 105.8(3)
C12' C13' C14' 122.3(3)
C15' C13' C14' 131.9(3)
C13' C12' O12' 110.7(3)
C13' C12' C11' 127.6(3)
O12' C12' C11' 121.5(3)
O11' C11' C12' 112.3(3)
O11' C11' C9' 104.8(3)
C12' C11' C9' 110.5(3)
O11' C11' H11' 109.7
C12' C11' H11' 109.7
C9' C11' H11' 109.7
C11' C9' C10' 101.4(3)
C11' C9' C8' 109.8(3)
C10' C9' C8' 112.1(3)
C11' C9' H9' 111.1
C10' C9' H9' 111.1
C8' C9' H9' 111.1
C20' C10' C1' 109.7(3)
C20' C10' C9' 100.4(3)
C1' C10' C9' 110.6(3)
C20' C10' C5' 118.4(3)
C1' C10' C5' 106.9(3)
C9' C10' C5' 110.7(2)
C2' C1' C10' 112.7(3)
C2' C1' H1'1 109.0
C10' C1' H1'1 109.0
C2' C1' H1'2 109.0
C10' C1' H1'2 109.0
H1'1 C1' H1'2 107.8
C3' C2' C1' 109.8(3)
C3' C2' H2'1 109.7
C1' C2' H2'1 109.7
C3' C2' H2'2 109.7
C1' C2' H2'2 109.7
H2'1 C2' H2'2 108.2
O3' C3' C2' 111.4(3)
O3' C3' C4' 104.8(3)
C2' C3' C4' 114.2(3)
O3' C3' H3' 108.8
C2' C3' H3' 108.8
C4' C3' H3' 108.8
O21' C21' O3' 124.1(4)
O21' C21' C22' 125.8(5)
O3' C21' C22' 110.0(4)
C21' C22' H22D 109.5
C21' C22' H22E 109.5
H22D C22' H22E 109.5
C21' C22' H22F 109.5
H22D C22' H22F 109.5
H22E C22' H22F 109.5
O11' C20' C10' 106.6(3)
O11' C20' H20C 110.4
C10' C20' H20C 110.4
O11' C20' H20D 110.4
C10' C20' H20D 110.4
H20C C20' H20D 108.6
C15' C16' O12' 111.3(4)
C15' C16' H16' 124.4
O12' C16' H16' 124.4
C13' C14' C17' 111.7(3)
C13' C14' C8' 108.0(3)
C17' C14' C8' 113.7(3)
C13' C14' H14' 107.7
C17' C14' H14' 107.7
C8' C14' H14' 107.7
C7' C8' C14' 113.8(3)
C7' C8' C9' 111.0(3)
C14' C8' C9' 112.6(3)
C7' C8' H8' 106.3
C14' C8' H8' 106.3
C9' C8' H8' 106.3
C8' C7' C6' 110.0(3)
C8' C7' H7'1 109.7
C6' C7' H7'1 109.7
C8' C7' H7'2 109.7
C6' C7' H7'2 109.7
H7'1 C7' H7'2 108.2
C7' C6' C5' 110.1(3)
C7' C6' H6'1 109.6
C5' C6' H6'1 109.6
C7' C6' H6'2 109.6
C5' C6' H6'2 109.6
H6'1 C6' H6'2 108.2
C6' C5' C10' 113.3(3)
C6' C5' C4' 113.6(3)
C10' C5' C4' 114.2(3)
C6' C5' H5' 104.8
C10' C5' H5' 104.8
C4' C5' H5' 104.8
C18' C4' C3' 106.4(3)
C18' C4' C19' 112.1(3)
C3' C4' C19' 112.4(3)
C18' C4' C5' 105.8(3)
C3' C4' C5' 107.0(3)
C19' C4' C5' 112.7(3)
O18' C18' O23' 122.7(4)
O18' C18' C4' 123.7(3)
O23' C18' C4' 113.6(3)
O23' C23' H23D 109.5
O23' C23' H23E 109.5
H23D C23' H23E 109.5
O23' C23' H23F 109.5
H23D C23' H23F 109.5
H23E C23' H23F 109.5
C4' C19' H19D 109.5
C4' C19' H19E 109.5
H19D C19' H19E 109.5
C4' C19' H19F 109.5
H19D C19' H19F 109.5
H19E C19' H19F 109.5
C14' C17' H17D 109.5
C14' C17' H17E 109.5
H17D C17' H17E 109.5
C14' C17' H17F 109.5
H17D C17' H17F 109.5
H17E C17' H17F 109.5

loop_
_geom_bond_atom_site_label_1
_geom_bond_atom_site_label_2
_geom_bond_distance
O12 C16 1.340(12)
O12 C12 1.366(6)
O3 C21 1.321(6)
O3 C3 1.454(7)
O21 C21 1.177(5)
O18 C18 1.237(7)
O23 C18 1.336(6)
O23 C23 1.458(6)
O11 C20 1.421(7)
O11 C11 1.456(7)
O3' C21' 1.342(5)
O3' C3' 1.452(4)
O11' C11' 1.448(4)
O11' C20' 1.450(4)
O12' C16' 1.373(5)
O12' C12' 1.386(4)
O23' C18' 1.342(5)
O23' C23' 1.453(6)
O18' C18' 1.202(5)
O21' C21' 1.194(6)
C16 C15 1.350(12)
C16 H16 0.9500
C12 C13 1.352(9)
C12 C11 1.457(10)
C11 C9 1.525(6)
C11 H11 1.0000
C9 C10 1.546(7)
C9 C8 1.547(5)
C9 H9 1.0000
C10 C1 1.536(5)
C10 C5 1.542(6)
C10 C20 1.546(5)
C1 C2 1.532(9)
C1 H1A 0.9900
C1 H1B 0.9900
C2 C3 1.510(8)
C2 H2A 0.9900
C2 H2B 0.9900
C3 C4 1.541(6)
C3 H3 1.0000
C21 C22 1.489(7)
C22 H22A 0.9800
C22 H22B 0.9800
C22 H22C 0.9800
C5 C6 1.529(5)
C5 C4 1.562(7)
C5 H5 1.0000
C4 C19 1.536(6)
C4 C18 1.538(8)
C23 H23A 0.9800
C23 H23B 0.9800
C23 H23C 0.9800
C19 H19A 0.9800
C19 H19B 0.9800
C19 H19C 0.9800
C6 C7 1.513(6)
C6 H6A 0.9900
C6 H6B 0.9900
C7 C8 1.527(6)
C7 H7A 0.9900
C7 H7B 0.9900
C8 C14 1.533(7)
C8 H8 1.0000
C20 H20A 0.9900
C20 H20B 0.9900
C15 C13 1.420(8)
C15 H15 0.9500
C13 C14 1.501(7)
C14 C17 1.529(7)
C14 H14 1.0000
C17 H17A 0.9800
C17 H17B 0.9800
C17 H17C 0.9800
C15' C16' 1.336(7)
C15' C13' 1.440(6)
C15' H15' 0.9500
C13' C12' 1.354(5)
C13' C14' 1.496(5)
C12' C11' 1.471(5)
C11' C9' 1.523(5)
C11' H11' 1.0000
C9' C10' 1.545(4)
C9' C8' 1.548(4)
C9' H9' 1.0000
C10' C20' 1.529(4)
C10' C1' 1.544(4)
C10' C5' 1.556(5)
C1' C2' 1.534(5)
C1' H1'1 0.9900
C1' H1'2 0.9900
C2' C3' 1.511(5)
C2' H2'1 0.9900
C2' H2'2 0.9900
C3' C4' 1.531(5)
C3' H3' 1.0000
C21' C22' 1.520(6)
C22' H22D 0.9800
C22' H22E 0.9800
C22' H22F 0.9800
C20' H20C 0.9900
C20' H20D 0.9900
C16' H16' 0.9500
C14' C17' 1.535(5)
C14' C8' 1.539(5)
C14' H14' 1.0000
C8' C7' 1.520(5)
C8' H8' 1.0000
C7' C6' 1.520(5)
C7' H7'1 0.9900
C7' H7'2 0.9900
C6' C5' 1.534(4)
C6' H6'1 0.9900
C6' H6'2 0.9900
C5' C4' 1.562(5)
C5' H5' 1.0000
C4' C18' 1.526(5)
C4' C19' 1.539(5)
C23' H23D 0.9800
C23' H23E 0.9800
C23' H23F 0.9800
C19' H19D 0.9800
C19' H19E 0.9800
C19' H19F 0.9800
C17' H17D 0.9800
C17' H17E 0.9800
C17' H17F 0.9800

loop_
_geom_hbond_atom_site_label_D
_geom_hbond_atom_site_label_H
_geom_hbond_atom_site_label_A
_geom_hbond_distance_DH
_geom_hbond_distance_HA
_geom_hbond_distance_DA
_geom_hbond_angle_DHA
_geom_hbond_site_symmetry_A
C23' H23D O18 0.98 2.38 3.109(7) 130.7 2_656
C16' H16' O18' 0.95 2.55 3.410(5) 150.1 2_747
C15' H15' O21' 0.95 2.38 3.320(6) 170.0 2_747
C2 H2A O11' 0.99 2.60 3.494(5) 150.1 1_554
C9 H9 O23' 1.00 2.65 3.639(5) 169.1 .
C23' H23D O18 0.98 2.38 3.109(7) 130.7 2_656
C16' H16' O18' 0.95 2.55 3.410(5) 150.1 2_747
C15' H15' O21' 0.95 2.38 3.320(6) 170.0 2_747
C2 H2A O11' 0.99 2.60 3.494(5) 150.1 1_554
C9 H9 O23' 1.00 2.65 3.639(5) 169.1 .
C23' H23D O18 0.98 2.38 3.109(7) 130.7 2_656
C16' H16' O18' 0.95 2.55 3.410(5) 150.1 2_747
C15' H15' O21' 0.95 2.38 3.320(6) 170.0 2_747
C2 H2A O11' 0.99 2.60 3.494(5) 150.1 1_554
C9 H9 O23' 1.00 2.65 3.639(5) 169.1 .
C23' H23D O18 0.98 2.38 3.109(7) 130.7 2_656
C16' H16' O18' 0.95 2.55 3.410(5) 150.1 2_747
C15' H15' O21' 0.95 2.38 3.320(6) 170.0 2_747
C2 H2A O11' 0.99 2.60 3.494(5) 150.1 1_554
C9 H9 O23' 1.00 2.65 3.639(5) 169.1 .
C23' H23D O18 0.98 2.38 3.109(7) 130.7 2_656
C16' H16' O18' 0.95 2.55 3.410(5) 150.1 2_747
C15' H15' O21' 0.95 2.38 3.320(6) 170.0 2_747
C2 H2A O11' 0.99 2.60 3.494(5) 150.1 1_554
C9 H9 O23' 1.00 2.65 3.639(5) 169.1 .
C23' H23D O18 0.98 2.38 3.109(7) 130.7 2_656
C16' H16' O18' 0.95 2.55 3.410(5) 150.1 2_747
C15' H15' O21' 0.95 2.38 3.320(6) 170.0 2_747
C2 H2A O11' 0.99 2.60 3.494(5) 150.1 1_554
C9 H9 O23' 1.00 2.65 3.639(5) 169.1 .
C9 H9 O23' 1.00 2.65 3.639(5) 169.1 .
C2 H2A O11' 0.99 2.60 3.494(5) 150.1 1_554
C15' H15' O21' 0.95 2.38 3.320(6) 170.0 2_747
C16' H16' O18' 0.95 2.55 3.410(5) 150.1 2_747
C23' H23D O18 0.98 2.38 3.109(7) 130.7 2_656
C9 H9 O23' 1.00 2.65 3.639(5) 169.1 .
C2 H2A O11' 0.99 2.60 3.494(5) 150.1 1_554
C15' H15' O21' 0.95 2.38 3.320(6) 170.0 2_747
C16' H16' O18' 0.95 2.55 3.410(5) 150.1 2_747
C23' H23D O18 0.98 2.38 3.109(7) 130.7 2_656
C9 H9 O23' 1.00 2.65 3.639(5) 169.1 .
C2 H2A O11' 0.99 2.60 3.494(5) 150.1 1_554
C15' H15' O21' 0.95 2.38 3.320(6) 170.0 2_747
C16' H16' O18' 0.95 2.55 3.410(5) 150.1 2_747
C23' H23D O18 0.98 2.38 3.109(7) 130.7 2_656
C9 H9 O23' 1.00 2.65 3.639(5) 169.1 .
C2 H2A O11' 0.99 2.60 3.494(5) 150.1 1_554
C15' H15' O21' 0.95 2.38 3.320(6) 170.0 2_747
C16' H16' O18' 0.95 2.55 3.410(5) 150.1 2_747
C23' H23D O18 0.98 2.38 3.109(7) 130.7 2_656
C9 H9 O23' 1.00 2.65 3.639(5) 169.1 .
C2 H2A O11' 0.99 2.60 3.494(5) 150.1 1_554
C15' H15' O21' 0.95 2.38 3.320(6) 170.0 2_747
C16' H16' O18' 0.95 2.55 3.410(5) 150.1 2_747
C23' H23D O18 0.98 2.38 3.109(7) 130.7 2_656
C9 H9 O23' 1.00 2.65 3.639(5) 169.1 .
C2 H2A O11' 0.99 2.60 3.494(5) 150.1 1_554
C15' H15' O21' 0.95 2.38 3.320(6) 170.0 2_747
C16' H16' O18' 0.95 2.55 3.410(5) 150.1 2_747
C23' H23D O18 0.98 2.38 3.109(7) 130.7 2_656
C9 H9 O23' 1.00 2.65 3.639(5) 169.1 .
C2 H2A O11' 0.99 2.60 3.494(5) 150.1 1_554
C15' H15' O21' 0.95 2.38 3.320(6) 170.0 2_747
C16' H16' O18' 0.95 2.55 3.410(5) 150.1 2_747
C23' H23D O18 0.98 2.38 3.109(7) 130.7 2_656

loop_
_geom_torsion_atom_site_label_1
_geom_torsion_atom_site_label_2
_geom_torsion_atom_site_label_3
_geom_torsion_atom_site_label_4
_geom_torsion
C12 O12 C16 C15 2.2(8)
C16 O12 C12 C13 -1.7(7)
C16 O12 C12 C11 -177.9(6)
C20 O11 C11 C12 -136.9(4)
C20 O11 C11 C9 -18.1(5)
C13 C12 C11 O11 109.3(6)
O12 C12 C11 O11 -75.3(6)
C13 C12 C11 C9 -6.4(8)
O12 C12 C11 C9 169.0(4)
O11 C11 C9 C10 36.7(4)
C12 C11 C9 C10 157.3(4)
O11 C11 C9 C8 -82.1(5)
C12 C11 C9 C8 38.6(6)
C11 C9 C10 C1 74.6(4)
C8 C9 C10 C1 -168.6(3)
C11 C9 C10 C5 -165.8(3)
C8 C9 C10 C5 -48.9(4)
C11 C9 C10 C20 -40.2(4)
C8 C9 C10 C20 76.7(4)
C5 C10 C1 C2 55.0(4)
C20 C10 C1 C2 -73.8(5)
C9 C10 C1 C2 176.9(3)
C10 C1 C2 C3 -56.8(4)
C21 O3 C3 C2 100.8(5)
C21 O3 C3 C4 -136.7(4)
C1 C2 C3 O3 175.8(3)
C1 C2 C3 C4 57.2(5)
C3 O3 C21 O21 -0.6(7)
C3 O3 C21 C22 -179.0(4)
C1 C10 C5 C6 171.3(4)
C20 C10 C5 C6 -65.3(5)
C9 C10 C5 C6 49.7(4)
C1 C10 C5 C4 -57.0(5)
C20 C10 C5 C4 66.4(5)
C9 C10 C5 C4 -178.7(3)
O3 C3 C4 C19 -50.9(6)
C2 C3 C4 C19 70.1(6)
O3 C3 C4 C18 66.8(4)
C2 C3 C4 C18 -172.2(4)
O3 C3 C4 C5 -176.3(3)
C2 C3 C4 C5 -55.4(4)
C6 C5 C4 C19 65.3(5)
C10 C5 C4 C19 -67.0(5)
C6 C5 C4 C18 -54.5(4)
C10 C5 C4 C18 173.2(3)
C6 C5 C4 C3 -170.8(3)
C10 C5 C4 C3 56.9(4)
C23 O23 C18 O18 5.9(7)
C23 O23 C18 C4 -177.7(4)
C19 C4 C18 O18 -9.5(6)
C3 C4 C18 O18 -130.0(5)
C5 C4 C18 O18 114.4(5)
C19 C4 C18 O23 174.2(4)
C3 C4 C18 O23 53.8(5)
C5 C4 C18 O23 -61.9(5)
C10 C5 C6 C7 -55.0(4)
C4 C5 C6 C7 172.3(3)
C5 C6 C7 C8 60.1(4)
C6 C7 C8 C14 170.9(3)
C6 C7 C8 C9 -60.6(4)
C11 C9 C8 C7 166.5(4)
C10 C9 C8 C7 54.7(4)
C11 C9 C8 C14 -64.3(5)
C10 C9 C8 C14 -176.1(3)
C11 O11 C20 C10 -8.4(5)
C1 C10 C20 O11 -85.7(5)
C5 C10 C20 O11 151.6(4)
C9 C10 C20 O11 30.7(4)
O12 C16 C15 C13 -1.8(8)
O12 C12 C13 C15 0.7(6)
C11 C12 C13 C15 176.4(6)
O12 C12 C13 C14 178.9(4)
C11 C12 C13 C14 -5.4(9)
C16 C15 C13 C12 0.6(7)
C16 C15 C13 C14 -177.3(6)
C12 C13 C14 C17 109.8(6)
C15 C13 C14 C17 -72.5(7)
C12 C13 C14 C8 -16.7(6)
C15 C13 C14 C8 161.0(5)
C7 C8 C14 C13 177.5(3)
C9 C8 C14 C13 50.6(4)
C7 C8 C14 C17 52.5(5)
C9 C8 C14 C17 -74.4(4)
C16' C15' C13' C12' 0.0(4)
C16' C15' C13' C14' 179.3(4)
C15' C13' C12' O12' 0.4(4)
C14' C13' C12' O12' -179.0(3)
C15' C13' C12' C11' 175.0(3)
C14' C13' C12' C11' -4.4(6)
C16' O12' C12' C13' -0.6(4)
C16' O12' C12' C11' -175.6(3)
C20' O11' C11' C12' -138.7(3)
C20' O11' C11' C9' -18.8(3)
C13' C12' C11' O11' 108.5(4)
O12' C12' C11' O11' -77.5(4)
C13' C12' C11' C9' -8.1(5)
O12' C12' C11' C9' 166.0(3)
O11' C11' C9' C10' 37.4(3)
C12' C11' C9' C10' 158.6(3)
O11' C11' C9' C8' -81.4(3)
C12' C11' C9' C8' 39.8(4)
C11' C9' C10' C20' -40.7(3)
C8' C9' C10' C20' 76.4(3)
C11' C9' C10' C1' 75.1(3)
C8' C9' C10' C1' -167.9(3)
C11' C9' C10' C5' -166.6(3)
C8' C9' C10' C5' -49.5(3)
C20' C10' C1' C2' -73.2(3)
C9' C10' C1' C2' 177.0(3)
C5' C10' C1' C2' 56.3(3)
C10' C1' C2' C3' -57.4(4)
C21' O3' C3' C2' 80.7(4)
C21' O3' C3' C4' -155.3(4)
C1' C2' C3' O3' 175.9(3)
C1' C2' C3' C4' 57.4(4)
C3' O3' C21' O21' -3.7(7)
C3' O3' C21' C22' 175.4(4)
C11' O11' C20' C10' -8.0(3)
C1' C10' C20' O11' -85.8(3)
C9' C10' C20' O11' 30.6(3)
C5' C10' C20' O11' 151.1(3)
C13' C15' C16' O12' -0.4(4)
C12' O12' C16' C15' 0.6(4)
C12' C13' C14' C17' 109.4(4)
C15' C13' C14' C17' -69.8(5)
C12' C13' C14' C8' -16.4(4)
C15' C13' C14' C8' 164.4(4)
C13' C14' C8' C7' 176.9(3)
C17' C14' C8' C7' 52.3(4)
C13' C14' C8' C9' 49.5(4)
C17' C14' C8' C9' -75.1(4)
C11' C9' C8' C7' 167.3(3)
C10' C9' C8' C7' 55.4(3)
C11' C9' C8' C14' -63.8(3)
C10' C9' C8' C14' -175.7(3)
C14' C8' C7' C6' 171.6(3)
C9' C8' C7' C6' -60.2(3)
C8' C7' C6' C5' 59.9(4)
C7' C6' C5' C10' -55.7(4)
C7' C6' C5' C4' 171.8(3)
C20' C10' C5' C6' -64.7(4)
C1' C10' C5' C6' 170.9(3)
C9' C10' C5' C6' 50.4(4)
C20' C10' C5' C4' 67.5(4)
C1' C10' C5' C4' -56.9(3)
C9' C10' C5' C4' -177.5(3)
O3' C3' C4' C18' 69.6(3)
C2' C3' C4' C18' -168.3(3)
O3' C3' C4' C19' -53.5(4)
C2' C3' C4' C19' 68.6(4)
O3' C3' C4' C5' -177.7(3)
C2' C3' C4' C5' -55.6(4)
C6' C5' C4' C18' -58.8(4)
C10' C5' C4' C18' 169.2(3)
C6' C5' C4' C3' -171.8(3)
C10' C5' C4' C3' 56.1(4)
C6' C5' C4' C19' 64.1(4)
C10' C5' C4' C19' -67.9(4)
C23' O23' C18' O18' -0.8(6)
C23' O23' C18' C4' 179.0(4)
C3' C4' C18' O18' 49.3(5)
C19' C4' C18' O18' 172.5(4)
C5' C4' C18' O18' -64.3(5)
C3' C4' C18' O23' -130.5(3)
C19' C4' C18' O23' -7.2(5)
C5' C4' C18' O23' 116.0(3)
